data_4123443
loop_
_publ_author_name
'Zhang, Yue-Biao'
'Furukawa, Hiroyasu'
'Ko, Nakeun'
'Nie, Weixuan'
'Park, Hye Jeong'
'Okajima, Satoshi'
'Cordova, Kyle E.'
'Deng, Hexiang'
'Kim, Jaheon'
'Yaghi, Omar M.'

_publ_section_title
;
 Introduction of functionality, selection of topology, and enhancement of
 gas adsorption in multivariate metal-organic framework-177.
;
_journal_issue 7
_journal_name_full 'Journal of the American Chemical Society'
_journal_page_first 2641
_journal_page_last 2650
_journal_paper_doi 10.1021/ja512311a
_journal_volume 137
_journal_year 2015
_chemical_formula_moiety 'C216 H72 F12 N0 O52 Zn16'
_chemical_formula_sum 'C216 H72 F12 N0 O52 Zn16'
_chemical_formula_weight 4772.98
_chemical_name_common MOF-177-H
_chemical_name_systematic
; 
 ? 
;
_space_group_IT_number 163
_symmetry_cell_setting trigonal
_symmetry_space_group_name_Hall '-P 3 2c'
_symmetry_space_group_name_H-M 'P -3 1 c'
_atom_sites_solution_hydrogens geom
_atom_sites_solution_primary direct
_atom_sites_solution_secondary difmap
_audit_creation_method SHELXL-97
_cell_angle_alpha 90.00
_cell_angle_beta 90.00
_cell_angle_gamma 120.00
_cell_formula_units_Z 2
_cell_length_a 37.1295(19)
_cell_length_b 37.1295(19)
_cell_length_c 30.0520(17)
_cell_measurement_reflns_used 9940
_cell_measurement_temperature 298(2)
_cell_measurement_theta_max 39.94
_cell_measurement_theta_min 3.12
_cell_volume 35879(3)
_computing_cell_refinement 'Bruker SAINT'
_computing_data_collection 'Bruker APEX2'
_computing_data_reduction 'Bruker SAINT'
_computing_molecular_graphics 'Bruker SHELXTL'
_computing_publication_material 'Bruker SHELXTL'
_computing_structure_refinement 'SHELXL-97 (Sheldrick, 2008)'
_computing_structure_solution 'SHELXS-97 (Sheldrick, 2008)'
_diffrn_ambient_temperature 298(2)
_diffrn_measured_fraction_theta_full 0.997
_diffrn_measured_fraction_theta_max 0.997
_diffrn_measurement_device_type 'Bruker APEX-II CCD'
_diffrn_measurement_method '\f and \w scans'
_diffrn_radiation_monochromator graphite
_diffrn_radiation_source 'fine-focus sealed tube'
_diffrn_radiation_type CuK\a
_diffrn_radiation_wavelength 1.54178
_diffrn_reflns_av_R_equivalents 0.0427
_diffrn_reflns_av_sigmaI/netI 0.0348
_diffrn_reflns_limit_h_max 22
_diffrn_reflns_limit_h_min -23
_diffrn_reflns_limit_k_max 30
_diffrn_reflns_limit_k_min -10
_diffrn_reflns_limit_l_max 25
_diffrn_reflns_limit_l_min -16
_diffrn_reflns_number 34015
_diffrn_reflns_theta_full 40.02
_diffrn_reflns_theta_max 40.02
_diffrn_reflns_theta_min 2.38
_exptl_absorpt_coefficient_mu 0.791
_exptl_absorpt_correction_T_max 0.8707
_exptl_absorpt_correction_T_min 0.8268
_exptl_absorpt_correction_type multi-scan
_exptl_absorpt_process_details 'SADABS (Bruker, 2002)'
_exptl_crystal_colour colorless
_exptl_crystal_density_diffrn 0.442
_exptl_crystal_density_method 'not measured'
_exptl_crystal_description block
_exptl_crystal_F_000 4744
_exptl_crystal_size_max 0.25
_exptl_crystal_size_mid 0.22
_exptl_crystal_size_min 0.18
_refine_diff_density_max 0.363
_refine_diff_density_min -0.280
_refine_diff_density_rms 0.038
_refine_ls_extinction_method none
_refine_ls_goodness_of_fit_ref 1.130
_refine_ls_hydrogen_treatment constr
_refine_ls_matrix_type full
_refine_ls_number_parameters 499
_refine_ls_number_reflns 7258
_refine_ls_number_restraints 889
_refine_ls_restrained_S_all 1.117
_refine_ls_R_factor_all 0.1023
_refine_ls_R_factor_gt 0.0859
_refine_ls_shift/su_max 0.000
_refine_ls_shift/su_mean 0.000
_refine_ls_structure_factor_coef Fsqd
_refine_ls_weighting_details 'calc w=1/[\s^2^(Fo^2^)+(0.2000P)^2^+0.0000P] where P=(Fo^2^+2Fc^2^)/3'
_refine_ls_weighting_scheme calc
_refine_ls_wR_factor_gt 0.2579
_refine_ls_wR_factor_ref 0.2731
_reflns_number_gt 5125
_reflns_number_total 7258
_reflns_threshold_expression >2sigma(I)
_cod_data_source_file ja512311a_si_007.cif
_cod_data_source_block MOF-177-H
_cod_depositor_comments 'Adding full bibliography for 4123443--4123455.cif.'
_cod_database_code 4123443

loop_
_symmetry_equiv_pos_as_xyz
'x, y, z'
'-y, x-y, z'
'-x+y, -x, z'
'-y, -x, -z+1/2'
'x, x-y, -z+1/2'
'-x+y, y, -z+1/2'
'-x, -y, -z'
'y, -x+y, -z'
'x-y, x, -z'
'y, x, z-1/2'
'-x, -x+y, z-1/2'
'x-y, -y, z-1/2'

loop_
_atom_site_label
_atom_site_type_symbol
_atom_site_fract_x
_atom_site_fract_y
_atom_site_fract_z
_atom_site_U_iso_or_equiv
_atom_site_adp_type
_atom_site_occupancy
_atom_site_symmetry_multiplicity
_atom_site_calc_flag
_atom_site_refinement_flags
_atom_site_disorder_assembly
_atom_site_disorder_group
Zn3 Zn 0.6667 0.3333 0.19073(9) 0.0822(9) Uani 0.50 3 d SP . .
Zn2 Zn 0.18762(5) -0.11189(5) 0.27736(5) 0.0987(8) Uani 0.5372(13) 1 d PD . 1
Zn1 Zn 0.20610(5) -0.16329(5) 0.20583(5) 0.1036(8) Uani 0.5372(13) 1 d PD . 1
Zn1A Zn 0.22443(5) -0.14115(5) 0.26117(5) 0.0957(9) Uani 0.4628(13) 1 d PD . 2
Zn4 Zn 0.62342(5) 0.28021(5) 0.27816(5) 0.1046(7) Uani 0.50 1 d PD . .
Zn2A Zn 0.15604(6) -0.13884(6) 0.19833(6) 0.1124(10) Uani 0.4628(13) 1 d PD . 2
O2 O 0.6667 0.3333 0.2500 0.080(3) Uani 1 6 d S . .
O1 O 0.16603(7) -0.16603(7) 0.2500 0.0809(15) Uani 1 2 d S . .
O9A O 0.2386(10) -0.1844(8) 0.246(2) 0.161(14) Uani 0.4628(13) 1 d PDU . 2
C34 C 0.35479(10) -0.2904(2) 0.2500 0.147(4) Uani 1 2 d SDU . .
H34 H 0.3693 -0.2615 0.2500 0.176 Uiso 1 2 calc SR . .
O3 O 0.2466(4) -0.1074(3) 0.1900(5) 0.147(5) Uani 0.5372(13) 1 d PD . 1
O6 O 0.6166(3) 0.2902(3) 0.1656(4) 0.160(3) Uani 0.50 1 d P . 1
C29 C 0.24508(13) -0.24508(13) 0.2500 0.126(3) Uani 1 2 d SDU . .
C33 C 0.31188(10) -0.31188(10) 0.2500 0.144(4) Uani 1 2 d SDU B .
C32 C 0.28861(15) -0.28861(15) 0.2500 0.138(4) Uani 1 2 d SDU . .
C28 C 0.2224(2) -0.2224(2) 0.2500 0.123(4) Uani 1 2 d SDU . .
C2 C 0.2812(2) -0.03866(18) 0.1750(3) 0.167(3) Uani 1 1 d GDU . .
C3 C 0.3238(3) -0.0218(3) 0.1814(3) 0.170(3) Uani 0.441(4) 1 d PGDU A 1
C4 C 0.35171(17) 0.0140(3) 0.1586(3) 0.170(3) Uani 0.441(4) 1 d PGDU A 1
H4 H 0.3802 0.0253 0.1629 0.203 Uiso 0.441(4) 1 calc PR A 1
C5 C 0.33715(18) 0.03281(19) 0.1293(2) 0.172(3) Uani 1 1 d GDU A .
C6 C 0.2946(2) 0.0159(3) 0.1229(3) 0.170(3) Uani 0.441(4) 1 d PGDU A 1
H6 H 0.2849 0.0285 0.1033 0.203 Uiso 0.441(4) 1 calc PR A 1
C7 C 0.26668(16) -0.0198(3) 0.1457(3) 0.170(3) Uani 0.441(4) 1 d PGDU A 1
C39 C 0.04461(13) -0.04461(13) 0.2500 0.184(5) Uani 1 2 d SDU . .
C36 C 0.08891(14) -0.08891(14) 0.2500 0.193(5) Uani 1 2 d SDU . .
C21 C 0.3754(2) 0.1176(2) -0.01010(17) 0.174(4) Uani 1 1 d GDU . .
C22 C 0.3889(3) 0.15768(16) -0.0256(2) 0.180(3) Uani 0.484(5) 1 d PGDU . 1
H22 H 0.4041 0.1804 -0.0070 0.217 Uiso 0.484(5) 1 calc PR . 1
C23 C 0.3796(3) 0.16375(19) -0.0688(3) 0.180(3) Uani 0.484(5) 1 d PGDU . 1
C24 C 0.3568(2) 0.1298(3) -0.09646(17) 0.161(3) Uani 1 1 d GDU . .
C25 C 0.3433(3) 0.0898(2) -0.0810(2) 0.180(3) Uani 0.484(5) 1 d PGDU . 1
C26 C 0.3526(3) 0.08368(15) -0.0378(2) 0.180(3) Uani 0.484(5) 1 d PGDU . 1
H26 H 0.3436 0.0569 -0.0274 0.217 Uiso 0.484(5) 1 calc PR . 1
C14 C 0.47168(17) 0.1664(2) 0.1225(2) 0.179(4) Uani 1 1 d GDU . .
C15 C 0.4738(2) 0.1710(4) 0.1685(2) 0.193(4) Uani 0.362(6) 1 d PGDU . 1
H15 H 0.4506 0.1542 0.1859 0.232 Uiso 0.362(6) 1 calc PR . 1
C16 C 0.5105(3) 0.2007(4) 0.18852(18) 0.193(4) Uani 0.362(6) 1 d PGDU . 1
C17 C 0.5451(2) 0.2258(2) 0.1626(3) 0.169(3) Uani 1 1 d GDU . .
C18 C 0.5430(2) 0.2212(4) 0.1166(3) 0.193(4) Uani 0.362(6) 1 d PGDU . 1
C19 C 0.5063(3) 0.1915(4) 0.09654(17) 0.193(4) Uani 0.362(6) 1 d PGDU . 1
H19 H 0.5049 0.1885 0.0658 0.232 Uiso 0.362(6) 1 calc PR . 1
O8A O 0.3182(4) 0.1406(4) -0.1491(3) 0.148(2) Uani 0.4628(13) 1 d PD . 2
C30 C 0.2826(2) -0.2293(2) 0.2273(3) 0.139(3) Uani 0.754(8) 1 d PDU B 1
O4 O 0.2350(3) -0.0715(3) 0.2409(3) 0.166(6) Uani 0.5372(13) 1 d PD . 1
C41 C 0.0428(2) 0.02138(10) 0.2500 0.182(5) Uani 1 2 d SDU . .
H41 H 0.0717 0.0358 0.2500 0.219 Uiso 1 2 calc SR C .
C40 C 0.02139(10) -0.02139(10) 0.2500 0.179(5) Uani 1 2 d SDU C .
O8 O 0.3197(4) 0.1104(3) -0.1624(3) 0.148(2) Uani 0.5372(13) 1 d PD . 1
C8 C 0.36753(16) 0.07066(15) 0.10437(17) 0.166(3) Uani 1 1 d GDU . .
C13 C 0.35831(15) 0.07645(16) 0.06104(18) 0.172(4) Uani 1 1 d GU A .
H13 H 0.3336 0.0567 0.0478 0.206 Uiso 1 1 calc R . .
C12 C 0.38602(19) 0.11179(18) 0.03747(13) 0.168(3) Uani 1 1 d GDU A .
C11 C 0.42295(17) 0.14135(15) 0.05723(17) 0.185(4) Uani 1 1 d GU A .
H11 H 0.4415 0.1650 0.0415 0.222 Uiso 1 1 calc R . .
C10 C 0.43216(15) 0.13557(16) 0.10056(17) 0.171(4) Uani 1 1 d GDU A .
C9 C 0.40446(18) 0.10023(18) 0.12413(13) 0.180(4) Uani 1 1 d GU A .
H9 H 0.4106 0.0964 0.1531 0.215 Uiso 1 1 calc R . .
O3A O 0.2605(3) -0.0944(5) 0.2234(5) 0.130(5) Uani 0.4628(13) 1 d PD . 2
O7 O 0.3656(3) 0.1770(3) -0.1530(3) 0.148(2) Uani 0.5372(13) 1 d PD . 1
O7A O 0.3682(4) 0.1307(3) -0.1763(3) 0.148(2) Uani 0.4628(13) 1 d PD . 2
C35 C 0.1122(3) -0.1122(3) 0.2500 0.228(8) Uani 1 2 d SDU . .
C31 C 0.3042(2) -0.2508(2) 0.2278(3) 0.139(3) Uani 0.754(8) 1 d PDU B 1
H31 H 0.3295 -0.2398 0.2130 0.166 Uiso 0.754(8) 1 calc PR B 1
C18A C 0.5236(4) 0.2382(3) 0.1339(4) 0.193(4) Uani 0.638(6) 1 d PDU . 2
C16A C 0.5289(4) 0.1837(4) 0.1706(4) 0.193(4) Uani 0.638(6) 1 d PDU . 2
O4A O 0.2116(3) -0.0936(4) 0.1818(4) 0.159(5) Uani 0.4628(13) 1 d PD . 2
C7A C 0.2885(4) -0.0401(4) 0.1313(4) 0.170(3) Uani 0.559(4) 1 d PDU A 2
C15A C 0.4927(4) 0.1540(3) 0.1510(4) 0.193(4) Uani 0.638(6) 1 d PDU . 2
H15A H 0.4824 0.1259 0.1568 0.232 Uiso 0.638(6) 1 calc PR . 2
C38 C 0.0813(3) -0.0306(3) 0.2754(4) 0.187(3) Uani 0.645(7) 1 d PDU C 1
H38 H 0.0910 -0.0065 0.2924 0.225 Uiso 0.645(7) 1 calc PR C 1
C37 C 0.1035(3) -0.0522(3) 0.2756(4) 0.187(3) Uani 0.645(7) 1 d PDU C 1
C6A C 0.3157(4) -0.0042(4) 0.1080(4) 0.170(3) Uani 0.559(4) 1 d PDU A 2
H6A H 0.3192 -0.0057 0.0775 0.203 Uiso 0.559(4) 1 calc PR A 2
O6A O 0.5819(3) 0.2939(3) 0.1911(3) 0.160(3) Uani 0.50 1 d P . 2
C26A C 0.3348(4) 0.1065(3) -0.0217(4) 0.180(3) Uani 0.516(5) 1 d PDU . 2
H26A H 0.3141 0.0967 -0.0001 0.217 Uiso 0.516(5) 1 calc PR . 2
C25A C 0.3253(4) 0.1103(4) -0.0656(4) 0.180(3) Uani 0.516(5) 1 d PDU . 2
C3A C 0.3001(4) -0.0003(4) 0.1992(4) 0.170(3) Uani 0.559(4) 1 d PDU A 2
C4A C 0.3270(4) 0.0362(4) 0.1749(4) 0.170(3) Uani 0.559(4) 1 d PDU A 2
H4A H 0.3382 0.0622 0.1884 0.203 Uiso 0.559(4) 1 calc PR A 2
C22A C 0.4058(4) 0.1309(4) -0.0433(4) 0.180(3) Uani 0.516(5) 1 d PDU . 2
H22A H 0.4326 0.1368 -0.0362 0.217 Uiso 0.516(5) 1 calc PR . 2
C23A C 0.3960(4) 0.1353(5) -0.0875(4) 0.180(3) Uani 0.516(5) 1 d PDU . 2
C19A C 0.4862(4) 0.2083(3) 0.1145(4) 0.193(4) Uani 0.638(6) 1 d PDU . 2
H19A H 0.4713 0.2164 0.0963 0.232 Uiso 0.638(6) 1 calc PR . 2
C27 C 0.3501(3) 0.1379(3) -0.1430(4) 0.174(4) Uani 1 1 d DU . .
C1 C 0.2489(4) -0.0736(4) 0.2010(4) 0.174(5) Uani 1 1 d DU . .
O5A O 0.6036(3) 0.2440(4) 0.2017(5) 0.160(3) Uani 0.50 1 d P . 2
O9 O 0.2375(9) -0.1901(7) 0.2275(19) 0.161(14) Uani 0.5372(13) 1 d PDU . 1
O10A O 0.1279(5) -0.1116(5) 0.2112(5) 0.200(4) Uani 0.4628(13) 1 d PD . 2
O5 O 0.5907(4) 0.2535(4) 0.2267(3) 0.160(3) Uani 0.50 1 d P . 1
C20 C 0.5838(4) 0.2579(3) 0.1835(3) 0.177(4) Uani 1 1 d DU . .
C30A C 0.2854(4) -0.2260(5) 0.2677(8) 0.139(3) Uani 0.246(8) 1 d PDU B 2
C37A C 0.1006(5) -0.0546(4) 0.2206(6) 0.187(3) Uani 0.355(7) 1 d PDU C 2
O10 O 0.1479(3) -0.0955(4) 0.2728(5) 0.200(4) Uani 0.5372(13) 1 d PD . 1
C38A C 0.0794(4) -0.0318(4) 0.2216(5) 0.187(3) Uani 0.355(7) 1 d PDU C 2
H38A H 0.0883 -0.0084 0.2037 0.225 Uiso 0.355(7) 1 calc PR C 2
C31A C 0.3075(5) -0.2480(4) 0.2676(8) 0.139(3) Uani 0.246(8) 1 d PDU B 2
H31A H 0.3344 -0.2356 0.2791 0.166 Uiso 0.246(8) 1 calc PR B 2
F3 F 0.2977(10) 0.0101(12) 0.2439(8) 0.303(14) Uani 0.1398(11) 1 d PD A 2
F13 F 0.3024(9) -0.1920(8) 0.2038(10) 0.290(17) Uani 0.189(2) 1 d PD B 1
F8 F 0.5324(12) 0.2779(8) 0.1208(12) 0.309(15) Uani 0.1595(16) 1 d PD . 2
F10 F 0.3209(8) 0.0544(11) -0.1077(13) 0.343(17) Uani 0.1211(12) 1 d PD . 1
F1 F 0.3384(17) -0.0405(12) 0.2115(8) 0.303(14) Uani 0.1102(11) 1 d PD A 1
F7 F 0.5448(9) 0.1641(10) 0.1977(8) 0.309(15) Uani 0.1595(16) 1 d PD . 2
F15 F 0.1384(8) -0.0325(11) 0.3030(10) 0.38(3) Uani 0.1612(17) 1 d PD C 1
F11 F 0.4304(11) 0.1519(15) -0.1169(13) 0.343(17) Uani 0.1289(12) 1 d PD . 2
F6 F 0.5766(12) 0.2431(15) 0.0876(16) 0.309(15) Uani 0.0905(16) 1 d PD . 1
F12 F 0.2828(8) 0.0973(13) -0.0703(15) 0.343(17) Uani 0.1289(12) 1 d PD . 2
F16 F 0.1345(12) -0.0336(16) 0.1908(14) 0.38(3) Uani 0.0888(17) 1 d PD C 2
F14 F 0.305(2) -0.1857(10) 0.2863(18) 0.290(17) Uani 0.061(2) 1 d PD B 2
F2 F 0.2271(9) -0.0309(15) 0.1298(16) 0.303(14) Uani 0.1102(11) 1 d PD A 1
F9 F 0.3941(15) 0.2066(8) -0.0755(16) 0.343(17) Uani 0.1211(12) 1 d PD . 1
F5 F 0.507(2) 0.200(2) 0.248(2) 0.309(15) Uani 0.0905(16) 1 d P . .
F4 F 0.2644(17) -0.0714(13) 0.0892(15) 0.303(14) Uani 0.1398(11) 1 d P A 2

loop_
_atom_site_aniso_label
_atom_site_aniso_U_11
_atom_site_aniso_U_22
_atom_site_aniso_U_33
_atom_site_aniso_U_23
_atom_site_aniso_U_13
_atom_site_aniso_U_12
Zn3 0.0712(12) 0.0712(12) 0.104(2) 0.000 0.000 0.0356(6)
Zn2 0.1062(14) 0.0964(13) 0.0920(13) 0.0052(9) 0.0005(9) 0.0497(11)
Zn1 0.1064(13) 0.1176(15) 0.0971(13) 0.0012(10) 0.0032(9) 0.0637(12)
Zn1A 0.1131(16) 0.0966(15) 0.0852(14) 0.0051(10) -0.0039(10) 0.0583(12)
Zn4 0.1007(14) 0.1029(14) 0.1020(13) 0.0157(10) 0.0065(10) 0.0449(11)
Zn2A 0.1318(19) 0.1211(18) 0.0982(14) 0.0018(12) -0.0110(12) 0.0735(15)
O2 0.081(4) 0.081(4) 0.080(6) 0.000 0.000 0.040(2)
O1 0.072(3) 0.072(3) 0.090(4) -0.004(2) -0.004(2) 0.029(3)
O9A 0.112(4) 0.126(7) 0.28(4) 0.051(15) 0.040(11) 0.088(6)
C34 0.090(5) 0.093(10) 0.258(12) 0.000 0.003(8) 0.046(5)
O3 0.154(12) 0.094(9) 0.143(10) 0.048(8) 0.036(9) 0.024(8)
O6 0.140(5) 0.112(4) 0.166(6) -0.025(4) -0.062(5) 0.017(4)
C29 0.104(5) 0.104(5) 0.189(9) 0.009(5) 0.009(5) 0.068(6)
C33 0.087(5) 0.087(5) 0.267(13) 0.007(8) 0.007(8) 0.050(8)
C32 0.094(5) 0.094(5) 0.220(11) 0.022(6) 0.022(6) 0.042(7)
C28 0.105(7) 0.105(7) 0.177(10) -0.011(7) -0.011(7) 0.065(8)
C2 0.156(6) 0.093(6) 0.177(8) 0.041(5) -0.049(6) 0.007(5)
C3 0.159(5) 0.143(6) 0.140(5) 0.042(4) -0.011(4) 0.026(4)
C4 0.159(5) 0.143(6) 0.140(5) 0.042(4) -0.011(4) 0.026(4)
C5 0.155(6) 0.172(8) 0.104(6) 0.044(5) -0.024(5) 0.019(6)
C6 0.159(5) 0.143(6) 0.140(5) 0.042(4) -0.011(4) 0.026(4)
C7 0.159(5) 0.143(6) 0.140(5) 0.042(4) -0.011(4) 0.026(4)
C39 0.082(5) 0.082(5) 0.384(14) -0.003(7) -0.003(7) 0.039(6)
C36 0.091(6) 0.091(6) 0.399(15) 0.037(7) 0.037(7) 0.045(7)
C21 0.177(8) 0.135(6) 0.118(6) 0.048(4) -0.040(5) 0.009(6)
C22 0.188(7) 0.149(5) 0.140(5) 0.040(4) -0.059(5) 0.037(4)
C23 0.188(7) 0.149(5) 0.140(5) 0.040(4) -0.059(5) 0.037(4)
C24 0.157(7) 0.145(6) 0.128(6) 0.033(5) -0.051(6) 0.036(6)
C25 0.188(7) 0.149(5) 0.140(5) 0.040(4) -0.059(5) 0.037(4)
C26 0.188(7) 0.149(5) 0.140(5) 0.040(4) -0.059(5) 0.037(4)
C14 0.189(7) 0.103(6) 0.123(5) 0.044(5) -0.047(5) -0.019(5)
C15 0.194(6) 0.137(6) 0.138(5) 0.037(4) -0.069(4) 0.000(5)
C16 0.194(6) 0.137(6) 0.138(5) 0.037(4) -0.069(4) 0.000(5)
C17 0.170(7) 0.129(7) 0.136(6) 0.019(5) -0.061(5) 0.020(5)
C18 0.194(6) 0.137(6) 0.138(5) 0.037(4) -0.069(4) 0.000(5)
C19 0.194(6) 0.137(6) 0.138(5) 0.037(4) -0.069(4) 0.000(5)
O8A 0.174(5) 0.153(6) 0.083(4) 0.031(4) -0.028(4) 0.057(5)
C30 0.098(5) 0.117(5) 0.210(8) 0.024(5) 0.018(5) 0.061(4)
O4 0.136(9) 0.144(9) 0.109(7) 0.038(7) -0.009(6) -0.012(7)
C41 0.085(9) 0.099(5) 0.358(15) 0.000(10) 0.000 0.042(4)
C40 0.089(5) 0.089(5) 0.365(15) -0.005(9) -0.005(9) 0.050(6)
O8 0.174(5) 0.153(6) 0.083(4) 0.031(4) -0.028(4) 0.057(5)
C8 0.166(7) 0.122(6) 0.114(6) 0.042(5) -0.040(5) 0.002(5)
C13 0.160(7) 0.140(7) 0.121(6) 0.037(5) -0.041(5) 0.004(5)
C12 0.178(8) 0.129(7) 0.107(6) 0.033(5) -0.039(5) 0.009(5)
C11 0.196(8) 0.119(6) 0.128(6) 0.033(5) -0.069(6) -0.005(5)
C10 0.182(8) 0.111(6) 0.116(6) 0.032(5) -0.054(6) -0.004(5)
C9 0.178(8) 0.123(7) 0.123(6) 0.042(5) -0.062(5) -0.010(5)
O3A 0.092(9) 0.149(12) 0.140(11) 0.037(10) 0.048(9) 0.054(8)
O7 0.174(5) 0.153(6) 0.083(4) 0.031(4) -0.028(4) 0.057(5)
O7A 0.174(5) 0.153(6) 0.083(4) 0.031(4) -0.028(4) 0.057(5)
C35 0.156(10) 0.156(10) 0.42(2) 0.085(12) 0.085(12) 0.114(11)
C31 0.098(5) 0.117(5) 0.210(8) 0.024(5) 0.018(5) 0.061(4)
C18A 0.194(6) 0.137(6) 0.138(5) 0.037(4) -0.069(4) 0.000(5)
C16A 0.194(6) 0.137(6) 0.138(5) 0.037(4) -0.069(4) 0.000(5)
O4A 0.143(10) 0.124(9) 0.140(9) 0.049(8) 0.015(8) 0.016(10)
C7A 0.159(5) 0.143(6) 0.140(5) 0.042(4) -0.011(4) 0.026(4)
C15A 0.194(6) 0.137(6) 0.138(5) 0.037(4) -0.069(4) 0.000(5)
C38 0.117(6) 0.131(6) 0.338(10) 0.009(6) 0.000(6) 0.080(5)
C37 0.117(6) 0.131(6) 0.338(10) 0.009(6) 0.000(6) 0.080(5)
C6A 0.159(5) 0.143(6) 0.140(5) 0.042(4) -0.011(4) 0.026(4)
O6A 0.140(5) 0.112(4) 0.166(6) -0.025(4) -0.062(5) 0.017(4)
C26A 0.188(7) 0.149(5) 0.140(5) 0.040(4) -0.059(5) 0.037(4)
C25A 0.188(7) 0.149(5) 0.140(5) 0.040(4) -0.059(5) 0.037(4)
C3A 0.159(5) 0.143(6) 0.140(5) 0.042(4) -0.011(4) 0.026(4)
C4A 0.159(5) 0.143(6) 0.140(5) 0.042(4) -0.011(4) 0.026(4)
C22A 0.188(7) 0.149(5) 0.140(5) 0.040(4) -0.059(5) 0.037(4)
C23A 0.188(7) 0.149(5) 0.140(5) 0.040(4) -0.059(5) 0.037(4)
C19A 0.194(6) 0.137(6) 0.138(5) 0.037(4) -0.069(4) 0.000(5)
C27 0.172(9) 0.177(9) 0.131(7) 0.038(6) -0.051(7) 0.057(8)
C1 0.144(9) 0.104(9) 0.212(13) 0.041(8) -0.039(9) 0.016(7)
O5A 0.140(5) 0.112(4) 0.166(6) -0.025(4) -0.062(5) 0.017(4)
O9 0.112(4) 0.126(7) 0.28(4) 0.051(15) 0.040(11) 0.088(6)
O10A 0.183(11) 0.161(9) 0.315(13) 0.021(10) 0.031(10) 0.130(9)
O5 0.140(5) 0.112(4) 0.166(6) -0.025(4) -0.062(5) 0.017(4)
C20 0.201(9) 0.110(8) 0.161(8) -0.040(7) -0.066(7) 0.033(6)
C30A 0.098(5) 0.117(5) 0.210(8) 0.024(5) 0.018(5) 0.061(4)
C37A 0.117(6) 0.131(6) 0.338(10) 0.009(6) 0.000(6) 0.080(5)
O10 0.183(11) 0.161(9) 0.315(13) 0.021(10) 0.031(10) 0.130(9)
C38A 0.117(6) 0.131(6) 0.338(10) 0.009(6) 0.000(6) 0.080(5)
C31A 0.098(5) 0.117(5) 0.210(8) 0.024(5) 0.018(5) 0.061(4)
F3 0.37(4) 0.18(2) 0.23(2) 0.038(18) 0.01(2) 0.04(2)
F13 0.29(4) 0.26(4) 0.42(5) 0.07(4) 0.06(4) 0.21(3)
F8 0.28(3) 0.21(2) 0.28(3) 0.016(19) -0.13(2) 0.005(19)
F10 0.46(5) 0.32(4) 0.21(2) 0.02(2) -0.14(3) 0.17(3)
F1 0.37(4) 0.18(2) 0.23(2) 0.038(18) 0.01(2) 0.04(2)
F7 0.28(3) 0.21(2) 0.28(3) 0.016(19) -0.13(2) 0.005(19)
F15 0.29(5) 0.34(5) 0.62(8) 0.01(5) 0.01(5) 0.25(4)
F11 0.46(5) 0.32(4) 0.21(2) 0.02(2) -0.14(3) 0.17(3)
F6 0.28(3) 0.21(2) 0.28(3) 0.016(19) -0.13(2) 0.005(19)
F12 0.46(5) 0.32(4) 0.21(2) 0.02(2) -0.14(3) 0.17(3)
F16 0.29(5) 0.34(5) 0.62(8) 0.01(5) 0.01(5) 0.25(4)
F14 0.29(4) 0.26(4) 0.42(5) 0.07(4) 0.06(4) 0.21(3)
F2 0.37(4) 0.18(2) 0.23(2) 0.038(18) 0.01(2) 0.04(2)
F9 0.46(5) 0.32(4) 0.21(2) 0.02(2) -0.14(3) 0.17(3)
F5 0.28(3) 0.21(2) 0.28(3) 0.016(19) -0.13(2) 0.005(19)
F4 0.37(4) 0.18(2) 0.23(2) 0.038(18) 0.01(2) 0.04(2)

loop_
_atom_type_symbol
_atom_type_description
_atom_type_scat_dispersion_real
_atom_type_scat_dispersion_imag
_atom_type_scat_source
C C 0.0180 0.0090 'International Tables Vol C Tables 4.2.6.8 and 6.1.1.4'
H H 0.0000 0.0000 'International Tables Vol C Tables 4.2.6.8 and 6.1.1.4'
N N 0.0310 0.0180 'International Tables Vol C Tables 4.2.6.8 and 6.1.1.4'
O O 0.0490 0.0320 'International Tables Vol C Tables 4.2.6.8 and 6.1.1.4'
Zn Zn -1.5490 0.6780 'International Tables Vol C Tables 4.2.6.8 and 6.1.1.4'
F F 0.0727 0.0534 'International Tables Vol C Tables 4.2.6.8 and 6.1.1.4'

loop_
_geom_angle_atom_site_label_1
_geom_angle_atom_site_label_2
_geom_angle_atom_site_label_3
_geom_angle
_geom_angle_site_symmetry_1
_geom_angle_site_symmetry_3
O2 Zn3 O6 113.4(4) . 2_655
O2 Zn3 O6 113.4(4) . .
O6 Zn3 O6 105.2(4) 2_655 .
O2 Zn3 O6 113.4(4) . 3_665
O6 Zn3 O6 105.2(4) 2_655 3_665
O6 Zn3 O6 105.2(4) . 3_665
O10 Zn2 O1 108.9(4) . .
O10 Zn2 O8 116.0(6) . 12_556
O1 Zn2 O8 111.7(3) . 12_556
O10 Zn2 O4 105.1(6) . .
O1 Zn2 O4 107.6(4) . .
O8 Zn2 O4 107.0(5) 12_556 .
O7 Zn1 O3 105.9(6) 8 .
O7 Zn1 O1 108.3(3) 8 .
O3 Zn1 O1 112.9(4) . .
O7 Zn1 O9 111.1(16) 8 .
O3 Zn1 O9 106.6(8) . .
O1 Zn1 O9 111.9(11) . .
O1 Zn1A O7A 112.2(4) . 12_556
O1 Zn1A O3A 115.9(4) . .
O7A Zn1A O3A 113.5(6) 12_556 .
O1 Zn1A O9A 105.3(14) . .
O7A Zn1A O9A 104(2) 12_556 .
O3A Zn1A O9A 104.1(10) . .
O5A Zn4 O5 104.3(4) 6_655 .
O5A Zn4 O6A 122.5(5) 6_655 5
O5 Zn4 O6A 96.7(5) . 5
O5A Zn4 O2 117.2(4) 6_655 .
O5 Zn4 O2 99.1(4) . .
O6A Zn4 O2 111.1(3) 5 .
O5A Zn4 O5 29.1(5) 6_655 6_655
O5 Zn4 O5 96.2(6) . 6_655
O6A Zn4 O5 151.5(4) 5 6_655
O2 Zn4 O5 91.7(3) . 6_655
O5A Zn4 O6 50.4(5) 6_655 6_655
O5 Zn4 O6 153.2(5) . 6_655
O6A Zn4 O6 104.7(5) 5 6_655
O2 Zn4 O6 88.1(3) . 6_655
O5 Zn4 O6 57.6(4) 6_655 6_655
O5A Zn4 O6 117.6(5) 6_655 5
O5 Zn4 O6 130.2(5) . 5
O6A Zn4 O6 38.6(4) 5 5
O2 Zn4 O6 85.2(2) . 5
O5 Zn4 O6 133.4(4) 6_655 5
O6 Zn4 O6 75.8(5) 6_655 5
O5A Zn4 O5A 91.4(6) 6_655 .
O5 Zn4 O5A 20.8(5) . .
O6A Zn4 O5A 117.5(5) 5 .
O2 Zn4 O5A 91.0(3) . .
O5 Zn4 O5A 77.3(4) 6_655 .
O6 Zn4 O5A 134.9(4) 6_655 .
O6 Zn4 O5A 149.0(4) 5 .
O10A Zn2A O8A 122.3(7) . 8
O10A Zn2A O4A 103.2(7) . .
O8A Zn2A O4A 103.6(6) 8 .
O10A Zn2A O1 114.9(5) . .
O8A Zn2A O1 106.3(4) 8 .
O4A Zn2A O1 104.4(4) . .
Zn3 O2 Zn3 180.0 6_655 .
Zn3 O2 Zn4 65.03(5) 6_655 2_655
Zn3 O2 Zn4 114.97(5) . 2_655
Zn3 O2 Zn4 114.97(5) 6_655 6_655
Zn3 O2 Zn4 65.03(5) . 6_655
Zn4 O2 Zn4 92.14(10) 2_655 6_655
Zn3 O2 Zn4 114.97(5) 6_655 4_665
Zn3 O2 Zn4 65.03(5) . 4_665
Zn4 O2 Zn4 63.09(10) 2_655 4_665
Zn4 O2 Zn4 103.46(6) 6_655 4_665
Zn3 O2 Zn4 65.03(5) 6_655 .
Zn3 O2 Zn4 114.97(5) . .
Zn4 O2 Zn4 103.46(6) 2_655 .
Zn4 O2 Zn4 63.09(10) 6_655 .
Zn4 O2 Zn4 161.77(10) 4_665 .
Zn3 O2 Zn4 65.03(5) 6_655 3_665
Zn3 O2 Zn4 114.97(5) . 3_665
Zn4 O2 Zn4 103.46(6) 2_655 3_665
Zn4 O2 Zn4 161.77(10) 6_655 3_665
Zn4 O2 Zn4 92.14(10) 4_665 3_665
Zn4 O2 Zn4 103.46(6) . 3_665
Zn3 O2 Zn4 114.97(5) 6_655 5
Zn3 O2 Zn4 65.03(5) . 5
Zn4 O2 Zn4 161.77(10) 2_655 5
Zn4 O2 Zn4 103.46(6) 6_655 5
Zn4 O2 Zn4 103.46(6) 4_665 5
Zn4 O2 Zn4 92.14(10) . 5
Zn4 O2 Zn4 63.09(10) 3_665 5
Zn1A O1 Zn1A 111.5(2) . 4
Zn1A O1 Zn2 69.11(7) . .
Zn1A O1 Zn2 164.87(7) 4 .
Zn1A O1 Zn2 164.87(7) . 4
Zn1A O1 Zn2 69.11(7) 4 4
Zn2 O1 Zn2 114.5(2) . 4
Zn1A O1 Zn1 56.36(10) . .
Zn1A O1 Zn1 82.17(15) 4 .
Zn2 O1 Zn1 108.94(6) . .
Zn2 O1 Zn1 109.77(6) 4 .
Zn1A O1 Zn1 82.17(15) . 4
Zn1A O1 Zn1 56.36(10) 4 4
Zn2 O1 Zn1 109.77(6) . 4
Zn2 O1 Zn1 108.94(6) 4 4
Zn1 O1 Zn1 104.4(2) . 4
Zn1A O1 Zn2A 109.38(7) . 4
Zn1A O1 Zn2A 110.26(7) 4 4
Zn2 O1 Zn2A 57.26(11) . 4
Zn2 O1 Zn2A 83.67(14) 4 4
Zn1 O1 Zn2A 164.69(7) . 4
Zn1 O1 Zn2A 76.92(7) 4 4
Zn1A O1 Zn2A 110.26(7) . .
Zn1A O1 Zn2A 109.38(7) 4 .
Zn2 O1 Zn2A 83.67(14) . .
Zn2 O1 Zn2A 57.26(11) 4 .
Zn1 O1 Zn2A 76.92(7) . .
Zn1 O1 Zn2A 164.69(7) 4 .
Zn2A O1 Zn2A 106.0(2) 4 .
C28 O9A Zn1A 136.7(17) . .
C33 C34 C33 120.0(5) . 6_655
C33 C34 H34 120.0 . .
C33 C34 H34 120.0 6_655 .
C1 O3 Zn1 129.8(10) . .
C20 O6 Zn3 132.2(9) . .
C20 O6 Zn4 86.2(7) . 6_655
Zn3 O6 Zn4 55.2(3) . 6_655
C20 O6 Zn4 97.1(8) . 5
Zn3 O6 Zn4 53.1(3) . 5
Zn4 O6 Zn4 79.7(3) 6_655 5
C30 C29 C30 119.7(8) 4 .
C30 C29 C30A 51.8(9) 4 4
C30 C29 C30A 97.5(8) . 4
C30 C29 C30A 97.5(8) 4 .
C30 C29 C30A 51.8(9) . .
C30A C29 C30A 121.7(10) 4 .
C30 C29 C28 120.1(4) 4 .
C30 C29 C28 120.1(4) . .
C30A C29 C28 119.1(5) 4 .
C30A C29 C28 119.1(5) . .
C34 C33 C34 120.0(5) 4 .
C34 C33 C32 120.0(2) 4 .
C34 C33 C32 120.0(2) . .
C31 C32 C31 118.3(8) 4 .
C31 C32 C31A 50.8(9) 4 4
C31 C32 C31A 97.1(8) . 4
C31 C32 C31A 97.1(8) 4 .
C31 C32 C31A 50.8(9) . .
C31A C32 C31A 120.6(10) 4 .
C31 C32 C33 120.9(4) 4 .
C31 C32 C33 120.9(4) . .
C31A C32 C33 119.7(5) 4 .
C31A C32 C33 119.7(5) . .
O9A C28 O9A 111(3) . 4
O9A C28 O9 113(2) . 4
O9A C28 O9 27(6) 4 4
O9A C28 O9 27(6) . .
O9A C28 O9 113(2) 4 .
O9 C28 O9 127.2(19) 4 .
O9A C28 C29 124.5(13) . .
O9A C28 C29 124.5(13) 4 .
O9 C28 C29 116.4(9) 4 .
O9 C28 C29 116.4(9) . .
C7A C2 C3 87.1(7) . .
C7A C2 C7 62.5(7) . .
C3 C2 C7 120.0 . .
C7A C2 C3A 121.7(7) . .
C3 C2 C3A 66.5(6) . .
C7 C2 C3A 86.6(6) . .
C7A C2 C1 124.9(9) . .
C3 C2 C1 124.4(7) . .
C7 C2 C1 115.3(7) . .
C3A C2 C1 112.6(8) . .
C2 C3 C4 120.0 . .
C2 C3 F1 120(2) . .
C4 C3 F1 120(2) . .
C3 C4 C5 120.0 . .
C3 C4 H4 120.0 . .
C5 C4 H4 120.0 . .
C6A C5 C4 88.1(6) . .
C6A C5 C6 61.2(6) . .
C4 C5 C6 120.0 . .
C6A C5 C4A 119.4(6) . .
C4 C5 C4A 68.0(6) . .
C6 C5 C4A 83.4(6) . .
C6A C5 C8 120.1(7) . .
C4 C5 C8 119.4(4) . .
C6 C5 C8 120.6(4) . .
C4A C5 C8 120.2(7) . .
C7 C6 C5 120.0 . .
C7 C6 H6 120.0 . .
C5 C6 H6 120.0 . .
C6 C7 C2 120.0 . .
C6 C7 F2 107(2) . .
C2 C7 F2 133(2) . .
C38 C39 C38 118.1(9) 4 .
C38 C39 C38A 80.4(8) 4 .
C38 C39 C38A 69.7(8) . .
C38 C39 C38A 69.7(8) 4 4
C38 C39 C38A 80.4(8) . 4
C38A C39 C38A 120.2(10) . 4
C38 C39 C40 121.0(4) 4 .
C38 C39 C40 121.0(4) . .
C38A C39 C40 119.9(5) . .
C38A C39 C40 119.9(5) 4 .
C37 C36 C37 119.7(9) 4 .
C37 C36 C37A 71.3(8) 4 4
C37 C36 C37A 79.0(8) . 4
C37 C36 C37A 79.0(8) 4 .
C37 C36 C37A 71.3(8) . .
C37A C36 C37A 118.8(9) 4 .
C37 C36 C35 120.1(4) 4 .
C37 C36 C35 120.1(4) . .
C37A C36 C35 120.6(5) 4 .
C37A C36 C35 120.6(5) . .
C22 C21 C26 120.0 . .
C22 C21 C26A 89.5(5) . .
C26 C21 C26A 60.2(6) . .
C22 C21 C22A 65.8(6) . .
C26 C21 C22A 84.8(6) . .
C26A C21 C22A 119.3(7) . .
C22 C21 C12 119.0(4) . .
C26 C21 C12 121.0(4) . .
C26A C21 C12 120.7(7) . .
C22A C21 C12 119.8(7) . .
C21 C22 C23 120.0 . .
C21 C22 H22 120.0 . .
C23 C22 H22 120.0 . .
C24 C23 C22 120.0 . .
C24 C23 F9 131(2) . .
C22 C23 F9 109(2) . .
C25A C24 C23 92.6(6) . .
C25A C24 C25 57.0(7) . .
C23 C24 C25 120.0 . .
C25A C24 C23A 119.7(7) . .
C23 C24 C23A 68.5(7) . .
C25 C24 C23A 83.3(7) . .
C25A C24 C27 124.1(8) . .
C23 C24 C27 118.1(6) . .
C25 C24 C27 121.8(6) . .
C23A C24 C27 114.9(8) . .
C26 C25 C24 120.0 . .
C26 C25 F10 118(2) . .
C24 C25 F10 122(2) . .
C25 C26 C21 120.0 . .
C25 C26 H26 120.0 . .
C21 C26 H26 120.0 . .
C15A C14 C15 54.5(7) . .
C15A C14 C19 94.9(6) . .
C15 C14 C19 120.0 . .
C15A C14 C19A 120.8(6) . .
C15 C14 C19A 93.9(6) . .
C19 C14 C19A 55.9(7) . .
C15A C14 C10 121.4(7) . .
C15 C14 C10 120.5(4) . .
C19 C14 C10 119.5(4) . .
C19A C14 C10 117.8(7) . .
C16 C15 C14 120.0 . .
C16 C15 H15 120.0 . .
C14 C15 H15 120.0 . .
C15 C16 C17 120.0 . .
C15 C16 F5 113(2) . .
C17 C16 F5 127(2) . .
C16A C17 C18 94.0(6) . .
C16A C17 C16 54.0(8) . .
C18 C17 C16 120.0 . .
C16A C17 C18A 118.8(7) . .
C18 C17 C18A 54.7(8) . .
C16 C17 C18A 94.5(7) . .
C16A C17 C20 122.2(8) . .
C18 C17 C20 119.7(7) . .
C16 C17 C20 120.3(7) . .
C18A C17 C20 119.0(8) . .
C19 C18 C17 120.0 . .
C19 C18 F6 115(2) . .
C17 C18 F6 125(2) . .
C18 C19 C14 120.0 . .
C18 C19 H19 120.0 . .
C14 C19 H19 120.0 . .
C27 O8A Zn2A 135.6(10) . 9
C31 C30 C29 119.9(6) . .
C31 C30 F13 114.0(14) . .
C29 C30 F13 126.1(14) . .
C1 O4 Zn2 133.1(9) . .
C40 C41 C40 120.0(5) . 2
C40 C41 H41 120.0 . .
C40 C41 H41 120.0 2 .
C41 C40 C41 120.0(5) 4 .
C41 C40 C39 120.0(2) 4 .
C41 C40 C39 120.0(2) . .
C27 O8 Zn2 128.3(8) . 12
C13 C8 C9 120.0 . .
C13 C8 C5 119.2(4) . .
C9 C8 C5 120.8(4) . .
C12 C13 C8 120.0 . .
C12 C13 H13 120.0 . .
C8 C13 H13 120.0 . .
C13 C12 C11 120.0 . .
C13 C12 C21 119.3(4) . .
C11 C12 C21 120.7(4) . .
C10 C11 C12 120.0 . .
C10 C11 H11 120.0 . .
C12 C11 H11 120.0 . .
C9 C10 C11 120.0 . .
C9 C10 C14 118.7(4) . .
C11 C10 C14 121.3(4) . .
C10 C9 C8 120.0 . .
C10 C9 H9 120.0 . .
C8 C9 H9 120.0 . .
C1 O3A Zn1A 124.8(9) . .
C27 O7 Zn1 134.3(8) . 9
C27 O7A Zn1A 128.6(9) . 12
O10A C35 O10A 136(2) 4 .
O10A C35 O10 62.6(9) 4 .
O10A C35 O10 96.8(12) . .
O10A C35 O10 96.8(12) 4 4
O10A C35 O10 62.6(9) . 4
O10 C35 O10 125.6(19) . 4
O10A C35 C36 112.0(10) 4 .
O10A C35 C36 112.0(10) . .
O10 C35 C36 117.2(10) . .
O10 C35 C36 117.2(10) 4 .
C30 C31 C32 121.1(6) . .
C30 C31 H31 119.4 . .
C32 C31 H31 119.4 . .
C19A C18A F8 109.6(17) . .
C19A C18A C17 119.9(8) . .
F8 C18A C17 130.5(17) . .
C15A C16A C17 121.9(8) . .
C15A C16A F7 109.2(17) . .
C17 C16A F7 128.9(17) . .
C1 O4A Zn2A 136.2(9) . .
C2 C7A C6A 121.1(9) . .
C2 C7A F4 136.7(18) . .
C6A C7A F4 99.7(16) . .
C16A C15A C14 119.1(8) . .
C16A C15A H15A 120.4 . .
C14 C15A H15A 120.4 . .
C37 C38 C39 121.4(6) . .
C37 C38 H38 119.3 . .
C39 C38 H38 119.3 . .
F15 C37 C38 111.0(17) . .
F15 C37 C36 129.3(18) . .
C38 C37 C36 119.7(6) . .
C5 C6A C7A 120.6(8) . .
C5 C6A H6A 119.7 . .
C7A C6A H6A 119.7 . .
C20 O6A Zn4 125.8(8) . 5
C25A C26A C21 119.9(9) . .
C25A C26A H26A 120.0 . .
C21 C26A H26A 120.0 . .
C24 C25A C26A 120.0(9) . .
C24 C25A F12 128(2) . .
C26A C25A F12 111(2) . .
F3 C3A C4A 109.7(19) . .
F3 C3A C2 133.5(19) . .
C4A C3A C2 116.8(8) . .
C3A C4A C5 119.6(8) . .
C3A C4A H4A 120.2 . .
C5 C4A H4A 120.2 . .
C21 C22A C23A 120.3(9) . .
C21 C22A H22A 119.9 . .
C23A C22A H22A 119.9 . .
C24 C23A C22A 118.4(9) . .
C24 C23A F11 126(2) . .
C22A C23A F11 114(2) . .
C14 C19A C18A 119.5(8) . .
C14 C19A H19A 120.2 . .
C18A C19A H19A 120.2 . .
O8 C27 O8A 58.8(8) . .
O8 C27 O7 121.7(11) . .
O8A C27 O7 77.5(9) . .
O8 C27 O7A 79.6(10) . .
O8A C27 O7A 120.6(12) . .
O7 C27 O7A 93.7(10) . .
O8 C27 C24 117.4(9) . .
O8A C27 C24 114.6(11) . .
O7 C27 C24 114.9(9) . .
O7A C27 C24 122.0(10) . .
O3A C1 O3 53.1(9) . .
O3A C1 O4 79.3(13) . .
O3 C1 O4 117.6(13) . .
O3A C1 O4A 118.0(13) . .
O3 C1 O4A 78.1(12) . .
O4 C1 O4A 95.6(12) . .
O3A C1 C2 116.7(11) . .
O3 C1 C2 111.0(11) . .
O4 C1 C2 126.7(11) . .
O4A C1 C2 115.0(10) . .
C20 O5A Zn4 119.3(10) . 6_655
C20 O5A Zn4 104.7(9) . .
Zn4 O5A Zn4 53.5(3) 6_655 .
C28 O9 Zn1 124.7(15) . .
C35 O10A Zn2A 123.9(14) . .
C20 O5 Zn4 145.8(9) . .
C20 O5 Zn4 97.0(9) . 6_655
Zn4 O5 Zn4 62.0(3) . 6_655
O5A C20 O6 95.2(13) . .
O5A C20 O5 47.6(8) . .
O6 C20 O5 110.9(11) . .
O5A C20 O6A 131.7(11) . .
O6 C20 O6A 70.2(8) . .
O5 C20 O6A 93.6(10) . .
O5A C20 C17 113.6(9) . .
O6 C20 C17 130.0(9) . .
O5 C20 C17 118.8(9) . .
O6A C20 C17 110.3(9) . .
C29 C30A F14 123(4) . .
C29 C30A C31A 119.2(7) . .
F14 C30A C31A 118(4) . .
C38A C37A F16 107(3) . .
C38A C37A C36 120.5(6) . .
F16 C37A C36 132(3) . .
C35 O10 Zn2 130.6(13) . .
C37A C38A C39 119.9(6) . .
C37A C38A H38A 120.1 . .
C39 C38A H38A 120.1 . .
C32 C31A C30A 119.6(7) . .
C32 C31A H31A 120.2 . .
C30A C31A H31A 120.2 . .

loop_
_geom_bond_atom_site_label_1
_geom_bond_atom_site_label_2
_geom_bond_distance
_geom_bond_site_symmetry_2
Zn3 O2 1.781(3) .
Zn3 O6 1.900(8) 2_655
Zn3 O6 1.900(8) .
Zn3 O6 1.900(8) 3_665
Zn3 Zn4 2.044(2) 6_655
Zn3 Zn4 2.044(2) 4_665
Zn3 Zn4 2.044(2) 5
Zn3 Zn4 3.195(3) 2_655
Zn3 Zn4 3.195(3) .
Zn3 Zn4 3.195(3) 3_665
Zn2 O10 1.861(9) .
Zn2 O1 1.936(3) .
Zn2 O8 1.969(9) 12_556
Zn2 O4 1.977(8) .
Zn2 Zn1 3.169(2) .
Zn2 Zn1 3.185(2) 4
Zn2 Zn2 3.257(3) 4
Zn1 O7 1.884(8) 8
Zn1 O3 1.916(9) .
Zn1 O1 1.958(3) .
Zn1 O9 1.98(2) .
Zn1 Zn1 3.094(3) 4
Zn1 Zn2 3.185(2) 4
Zn1A O1 1.914(3) .
Zn1A O7A 1.930(10) 12_556
Zn1A O3A 1.940(10) .
Zn1A O9A 1.98(2) .
Zn1A Zn1A 3.164(3) 4
Zn1A Zn2A 3.183(3) 4
Zn1A Zn2A 3.200(2) .
Zn4 O5A 1.850(10) 6_655
Zn4 O5 1.909(9) .
Zn4 O6A 1.940(8) 5
Zn4 O2 2.0045(17) .
Zn4 Zn3 2.044(2) 6_655
Zn4 Zn4 2.097(3) 6_655
Zn4 O5 2.143(12) 6_655
Zn4 O6 2.403(10) 6_655
Zn4 O6 2.509(11) 5
Zn4 O5A 2.578(12) .
Zn4 Zn4 2.887(3) 5
Zn4 Zn4 3.147(3) 2_655
Zn2A O10A 1.822(10) .
Zn2A O8A 1.939(11) 8
Zn2A O4A 1.965(10) .
Zn2A O1 1.985(3) .
Zn2A Zn2A 3.170(4) 4
Zn2A Zn1A 3.183(3) 4
O2 Zn3 1.781(3) 6_655
O2 Zn4 2.0045(17) 2_655
O2 Zn4 2.0045(17) 6_655
O2 Zn4 2.0045(17) 4_665
O2 Zn4 2.0045(17) 3_665
O2 Zn4 2.0045(17) 5
O1 Zn1A 1.914(3) 4
O1 Zn2 1.936(3) 4
O1 Zn1 1.958(3) 4
O1 Zn2A 1.985(3) 4
O9A C28 1.230(19) .
C34 C33 1.380(6) .
C34 C33 1.380(6) 6_655
C34 H34 0.9300 .
O3 C1 1.260(11) .
O6 C20 1.325(10) .
O6 Zn4 2.403(10) 6_655
O6 Zn4 2.509(11) 5
C29 C30 1.389(7) 4
C29 C30 1.389(7) .
C29 C30A 1.402(10) 4
C29 C30A 1.402(10) .
C29 C28 1.462(13) .
C33 C34 1.380(6) 4
C33 C32 1.496(10) .
C32 C31 1.393(7) 4
C32 C31 1.393(7) .
C32 C31A 1.411(10) 4
C32 C31A 1.411(10) .
C28 O9A 1.230(19) 4
C28 O9 1.237(19) 4
C28 O9 1.238(19) .
C2 C7A 1.348(10) .
C2 C3 1.3900 .
C2 C7 1.3900 .
C2 C3A 1.432(11) .
C2 C1 1.475(12) .
C3 C4 1.3900 .
C3 F1 1.41(2) .
C4 C5 1.3900 .
C4 H4 0.9300 .
C5 C6A 1.357(10) .
C5 C6 1.3900 .
C5 C4A 1.444(10) .
C5 C8 1.491(6) .
C6 C7 1.3900 .
C6 H6 0.9300 .
C7 F2 1.40(2) .
C39 C38 1.414(8) 4
C39 C38 1.414(8) .
C39 C38A 1.417(9) .
C39 C38A 1.417(9) 4
C39 C40 1.493(10) .
C36 C37 1.416(8) 4
C36 C37 1.416(8) .
C36 C37A 1.429(9) 4
C36 C37A 1.429(9) .
C36 C35 1.498(19) .
C21 C22 1.3900 .
C21 C26 1.3900 .
C21 C26A 1.394(10) .
C21 C22A 1.400(11) .
C21 C12 1.528(5) .
C22 C23 1.3900 .
C22 H22 0.9300 .
C23 C24 1.3900 .
C23 F9 1.42(2) .
C24 C25A 1.381(11) .
C24 C25 1.3900 .
C24 C23A 1.393(11) .
C24 C27 1.477(11) .
C25 C26 1.3900 .
C25 F10 1.40(2) .
C26 H26 0.9300 .
C14 C15A 1.384(9) .
C14 C15 1.3900 .
C14 C19 1.3900 .
C14 C19A 1.390(9) .
C14 C10 1.489(6) .
C15 C16 1.3900 .
C15 H15 0.9300 .
C16 C17 1.3900 .
C16 F5 1.78(8) .
C17 C16A 1.388(10) .
C17 C18 1.3900 .
C17 C18A 1.400(10) .
C17 C20 1.473(11) .
C18 C19 1.3900 .
C18 F6 1.40(2) .
C19 H19 0.9300 .
O8A C27 1.254(11) .
O8A Zn2A 1.939(11) 9
C30 C31 1.387(9) .
C30 F13 1.39(2) .
O4 C1 1.323(11) .
C41 C40 1.375(6) .
C41 C40 1.375(6) 2
C41 H41 0.9300 .
C40 C41 1.375(6) 4
O8 C27 1.227(10) .
O8 Zn2 1.969(9) 12
C8 C13 1.3900 .
C8 C9 1.3900 .
C13 C12 1.3900 .
C13 H13 0.9300 .
C12 C11 1.3900 .
C11 C10 1.3900 .
C11 H11 0.9300 .
C10 C9 1.3900 .
C9 H9 0.9300 .
O3A C1 1.253(12) .
O7 C27 1.305(9) .
O7 Zn1 1.884(8) 9
O7A C27 1.305(10) .
O7A Zn1A 1.930(10) 12
C35 O10A 1.299(12) 4
C35 O10A 1.299(12) .
C35 O10 1.337(11) .
C35 O10 1.337(11) 4
C31 H31 0.9300 .
C18A C19A 1.398(11) .
C18A F8 1.40(2) .
C16A C15A 1.374(11) .
C16A F7 1.40(2) .
O4A C1 1.333(12) .
C7A C6A 1.392(11) .
C7A F4 1.65(5) .
C15A H15A 0.9300 .
C38 C37 1.411(10) .
C38 H38 0.9300 .
C37 F15 1.39(2) .
C6A H6A 0.9300 .
O6A C20 1.394(10) .
O6A Zn4 1.940(8) 5
C26A C25A 1.388(12) .
C26A H26A 0.9300 .
C25A F12 1.41(2) .
C3A F3 1.41(2) .
C3A C4A 1.418(11) .
C4A H4A 0.9300 .
C22A C23A 1.408(12) .
C22A H22A 0.9300 .
C23A F11 1.41(2) .
C19A H19A 0.9300 .
O5A C20 1.217(11) .
O5A Zn4 1.850(10) 6_655
O5 C20 1.349(10) .
O5 Zn4 2.143(12) 6_655
C30A F14 1.41(2) .
C30A C31A 1.418(14) .
C37A C38A 1.416(13) .
C37A F16 1.42(2) .
C38A H38A 0.9300 .
C31A H31A 0.9300 .

loop_
_geom_torsion_atom_site_label_1
_geom_torsion_atom_site_label_2
_geom_torsion_atom_site_label_3
_geom_torsion_atom_site_label_4
_geom_torsion
_geom_torsion_site_symmetry_1
_geom_torsion_site_symmetry_4
O6 Zn3 O2 Zn4 17.4(4) 2_655 2_655
O6 Zn3 O2 Zn4 137.4(4) . 2_655
O6 Zn3 O2 Zn4 -102.6(4) 3_665 2_655
O6 Zn3 O2 Zn4 -62.7(4) 2_655 6_655
O6 Zn3 O2 Zn4 57.3(4) . 6_655
O6 Zn3 O2 Zn4 177.3(4) 3_665 6_655
O6 Zn3 O2 Zn4 57.3(4) 2_655 4_665
O6 Zn3 O2 Zn4 177.3(4) . 4_665
O6 Zn3 O2 Zn4 -62.7(4) 3_665 4_665
O6 Zn3 O2 Zn4 -102.6(4) 2_655 .
O6 Zn3 O2 Zn4 17.4(4) . .
O6 Zn3 O2 Zn4 137.4(4) 3_665 .
O6 Zn3 O2 Zn4 137.4(4) 2_655 3_665
O6 Zn3 O2 Zn4 -102.6(4) . 3_665
O6 Zn3 O2 Zn4 17.4(4) 3_665 3_665
O6 Zn3 O2 Zn4 177.3(4) 2_655 5
O6 Zn3 O2 Zn4 -62.7(4) . 5
O6 Zn3 O2 Zn4 57.3(4) 3_665 5
O5A Zn4 O2 Zn3 -80.4(5) 6_655 6_655
O5 Zn4 O2 Zn3 168.3(4) . 6_655
O6A Zn4 O2 Zn3 67.4(4) 5 6_655
O5 Zn4 O2 Zn3 -95.1(3) 6_655 6_655
O6 Zn4 O2 Zn3 -37.6(3) 6_655 6_655
O6 Zn4 O2 Zn3 38.3(3) 5 6_655
O5A Zn4 O2 Zn3 -172.5(3) . 6_655
O5A Zn4 O2 Zn3 99.6(5) 6_655 .
O5 Zn4 O2 Zn3 -11.7(4) . .
O6A Zn4 O2 Zn3 -112.6(4) 5 .
O5 Zn4 O2 Zn3 84.9(3) 6_655 .
O6 Zn4 O2 Zn3 142.4(3) 6_655 .
O6 Zn4 O2 Zn3 -141.7(3) 5 .
O5A Zn4 O2 Zn3 7.5(3) . .
O7A Zn1A O1 Zn1A -102.7(4) 12_556 4
O3A Zn1A O1 Zn1A 124.7(6) . 4
O9A Zn1A O1 Zn1A 10.2(17) . 4
O7A Zn1A O1 Zn2 61.0(4) 12_556 .
O3A Zn1A O1 Zn2 -71.5(6) . .
O9A Zn1A O1 Zn2 174.0(17) . .
O7A Zn1A O1 Zn2 168.0(8) 12_556 4
O3A Zn1A O1 Zn2 35.5(11) . 4
O9A Zn1A O1 Zn2 -79.0(19) . 4
O7A Zn1A O1 Zn1 -166.8(4) 12_556 .
O3A Zn1A O1 Zn1 60.6(6) . .
O9A Zn1A O1 Zn1 -53.8(17) . .
O7A Zn1A O1 Zn1 -53.7(4) 12_556 4
O3A Zn1A O1 Zn1 173.8(6) . 4
O9A Zn1A O1 Zn1 59.3(17) . 4
O7A Zn1A O1 Zn2A 19.4(4) 12_556 4
O3A Zn1A O1 Zn2A -113.1(6) . 4
O9A Zn1A O1 Zn2A 132.4(17) . 4
O7A Zn1A O1 Zn2A 135.6(4) 12_556 .
O3A Zn1A O1 Zn2A 3.0(6) . .
O9A Zn1A O1 Zn2A -111.5(17) . .
O10 Zn2 O1 Zn1A 167.3(5) . .
O8 Zn2 O1 Zn1A -63.3(4) 12_556 .
O4 Zn2 O1 Zn1A 53.9(4) . .
O10 Zn2 O1 Zn1A -97.5(9) . 4
O8 Zn2 O1 Zn1A 31.9(10) 12_556 4
O4 Zn2 O1 Zn1A 149.0(9) . 4
O10 Zn2 O1 Zn2 3.3(5) . 4
O8 Zn2 O1 Zn2 132.7(4) 12_556 4
O4 Zn2 O1 Zn2 -110.2(4) . 4
O10 Zn2 O1 Zn1 126.6(5) . .
O8 Zn2 O1 Zn1 -104.0(4) 12_556 .
O4 Zn2 O1 Zn1 13.2(4) . .
O10 Zn2 O1 Zn1 -119.7(5) . 4
O8 Zn2 O1 Zn1 9.8(4) 12_556 4
O4 Zn2 O1 Zn1 126.9(4) . 4
O10 Zn2 O1 Zn2A -60.8(5) . 4
O8 Zn2 O1 Zn2A 68.6(4) 12_556 4
O4 Zn2 O1 Zn2A -174.2(4) . 4
O10 Zn2 O1 Zn2A 52.8(5) . .
O8 Zn2 O1 Zn2A -177.8(4) 12_556 .
O4 Zn2 O1 Zn2A -60.6(4) . .
O7 Zn1 O1 Zn1A -179.8(3) 8 .
O3 Zn1 O1 Zn1A -62.9(6) . .
O9 Zn1 O1 Zn1A 57.4(14) . .
O7 Zn1 O1 Zn1A 57.8(4) 8 4
O3 Zn1 O1 Zn1A 174.7(6) . 4
O9 Zn1 O1 Zn1A -65.0(14) . 4
O7 Zn1 O1 Zn2 -132.7(3) 8 .
O3 Zn1 O1 Zn2 -15.9(6) . .
O9 Zn1 O1 Zn2 104.5(14) . .
O7 Zn1 O1 Zn2 -6.6(4) 8 4
O3 Zn1 O1 Zn2 110.3(6) . 4
O9 Zn1 O1 Zn2 -129.4(14) . 4
O7 Zn1 O1 Zn2A -156.9(8) 8 4
O3 Zn1 O1 Zn2A -40.1(10) . 4
O9 Zn1 O1 Zn2A 80.2(16) . 4
O7 Zn1 O1 Zn2A -54.2(3) 8 .
O3 Zn1 O1 Zn2A 62.6(6) . .
O9 Zn1 O1 Zn2A -177.0(14) . .
O10A Zn2A O1 Zn1A -116.1(6) . .
O8A Zn2A O1 Zn1A 105.3(4) 8 .
O4A Zn2A O1 Zn1A -3.9(5) . .
O10A Zn2A O1 Zn1A 121.0(6) . 4
O8A Zn2A O1 Zn1A -17.6(4) 8 4
O4A Zn2A O1 Zn1A -126.8(5) . 4
O10A Zn2A O1 Zn2 -51.1(6) . .
O8A Zn2A O1 Zn2 170.3(4) 8 .
O4A Zn2A O1 Zn2 61.1(5) . .
O10A Zn2A O1 Zn2 73.5(6) . 4
O8A Zn2A O1 Zn2 -65.1(4) 8 4
O4A Zn2A O1 Zn2 -174.3(5) . 4
O10A Zn2A O1 Zn1 -162.3(6) . .
O8A Zn2A O1 Zn1 59.1(4) 8 .
O4A Zn2A O1 Zn1 -50.1(5) . .
O10A Zn2A O1 Zn1 100.9(10) . 4
O8A Zn2A O1 Zn1 -37.7(9) 8 4
O4A Zn2A O1 Zn1 -146.8(9) . 4
O1 Zn1A O9A C28 -39(7) . .
O7A Zn1A O9A C28 79(7) 12_556 .
O3A Zn1A O9A C28 -161(6) . .
O7 Zn1 O3 C1 112.3(19) 8 .
O1 Zn1 O3 C1 -6(2) . .
O9 Zn1 O3 C1 -129(3) . .
O2 Zn3 O6 C20 -8.1(14) . .
O6 Zn3 O6 C20 116.4(15) 2_655 .
O6 Zn3 O6 C20 -132.7(14) 3_665 .
O2 Zn3 O6 Zn4 -50.8(2) . 6_655
O6 Zn3 O6 Zn4 73.8(5) 2_655 6_655
O6 Zn3 O6 Zn4 -175.3(4) 3_665 6_655
O2 Zn3 O6 Zn4 53.6(2) . 5
O6 Zn3 O6 Zn4 178.2(4) 2_655 5
O6 Zn3 O6 Zn4 -70.9(5) 3_665 5
C33 C34 C33 C34 0.0 6_655 4
C33 C34 C33 C32 180.0 6_655 .
C34 C33 C32 C31 34.0(5) 4 4
C34 C33 C32 C31 -146.0(5) . 4
C34 C33 C32 C31 -146.0(5) 4 .
C34 C33 C32 C31 34.0(5) . .
C34 C33 C32 C31A -25.6(12) 4 4
C34 C33 C32 C31A 154.4(12) . 4
C34 C33 C32 C31A 154.4(12) 4 .
C34 C33 C32 C31A -25.6(12) . .
Zn1A O9A C28 O9A 23(4) . 4
Zn1A O9A C28 O9 -6(10) . 4
Zn1A O9A C28 O9 122(11) . .
Zn1A O9A C28 C29 -157(4) . .
C30 C29 C28 O9A 153(4) 4 .
C30 C29 C28 O9A -27(4) . .
C30A C29 C28 O9A -147(4) 4 .
C30A C29 C28 O9A 33(4) . .
C30 C29 C28 O9A -27(4) 4 4
C30 C29 C28 O9A 153(4) . 4
C30A C29 C28 O9A 33(4) 4 4
C30A C29 C28 O9A -147(4) . 4
C30 C29 C28 O9 3(3) 4 4
C30 C29 C28 O9 -177(3) . 4
C30A C29 C28 O9 63(3) 4 4
C30A C29 C28 O9 -117(3) . 4
C30 C29 C28 O9 -177(3) 4 .
C30 C29 C28 O9 3(3) . .
C30A C29 C28 O9 -117(3) 4 .
C30A C29 C28 O9 63(3) . .
C7A C2 C3 C4 55.7(6) . .
C7 C2 C3 C4 0.0 . .
C3A C2 C3 C4 -70.9(5) . .
C1 C2 C3 C4 -173.0(9) . .
C7A C2 C3 F1 -125.2(9) . .
C7 C2 C3 F1 179.1(8) . .
C3A C2 C3 F1 108.2(9) . .
C1 C2 C3 F1 6.1(12) . .
C2 C3 C4 C5 0.0 . .
F1 C3 C4 C5 -179.1(8) . .
C3 C4 C5 C6A -54.9(5) . .
C3 C4 C5 C6 0.0 . .
C3 C4 C5 C4A 67.9(5) . .
C3 C4 C5 C8 -178.8(6) . .
C6A C5 C6 C7 68.9(5) . .
C4 C5 C6 C7 0.0 . .
C4A C5 C6 C7 -59.9(5) . .
C8 C5 C6 C7 178.8(7) . .
C5 C6 C7 C2 0.0 . .
C5 C6 C7 F2 -175(2) . .
C7A C2 C7 C6 -68.5(6) . .
C3 C2 C7 C6 0.0 . .
C3A C2 C7 C6 60.2(5) . .
C1 C2 C7 C6 173.6(8) . .
C7A C2 C7 F2 105(3) . .
C3 C2 C7 F2 174(3) . .
C3A C2 C7 F2 -126(3) . .
C1 C2 C7 F2 -12(3) . .
C26 C21 C22 C23 0.0 . .
C26A C21 C22 C23 -54.6(5) . .
C22A C21 C22 C23 68.0(5) . .
C12 C21 C22 C23 180.0(7) . .
C21 C22 C23 C24 0.0 . .
C21 C22 C23 F9 176(2) . .
C22 C23 C24 C25A 52.9(6) . .
F9 C23 C24 C25A -122(3) . .
C22 C23 C24 C25 0.0 . .
F9 C23 C24 C25 -175(3) . .
C22 C23 C24 C23A -68.2(5) . .
F9 C23 C24 C23A 117(3) . .
C22 C23 C24 C27 -175.8(8) . .
F9 C23 C24 C27 9(3) . .
C25A C24 C25 C26 -71.8(6) . .
C23 C24 C25 C26 0.0 . .
C23A C24 C25 C26 60.4(6) . .
C27 C24 C25 C26 175.7(8) . .
C25A C24 C25 F10 109.5(11) . .
C23 C24 C25 F10 -178.7(9) . .
C23A C24 C25 F10 -118.3(11) . .
C27 C24 C25 F10 -3.1(12) . .
C24 C25 C26 C21 0.0 . .
F10 C25 C26 C21 178.8(9) . .
C22 C21 C26 C25 0.0 . .
C26A C21 C26 C25 70.0(5) . .
C22A C21 C26 C25 -58.2(5) . .
C12 C21 C26 C25 -180.0(7) . .
C15A C14 C15 C16 73.0(5) . .
C19 C14 C15 C16 0.0 . .
C19A C14 C15 C16 -52.5(6) . .
C10 C14 C15 C16 -178.1(7) . .
C14 C15 C16 C17 0.0 . .
C14 C15 C16 F5 -178(4) . .
C15 C16 C17 C16A -71.3(5) . .
F5 C16 C17 C16A 106(4) . .
C15 C16 C17 C18 0.0 . .
F5 C16 C17 C18 178(4) . .
C15 C16 C17 C18A 51.4(6) . .
F5 C16 C17 C18A -131(4) . .
C15 C16 C17 C20 178.9(8) . .
F5 C16 C17 C20 -3(4) . .
C16A C17 C18 C19 50.2(6) . .
C16 C17 C18 C19 0.0 . .
C18A C17 C18 C19 -72.7(6) . .
C20 C17 C18 C19 -178.9(8) . .
C16A C17 C18 F6 -126(3) . .
C16 C17 C18 F6 -176(3) . .
C18A C17 C18 F6 111(3) . .
C20 C17 C18 F6 5(3) . .
C17 C18 C19 C14 0.0 . .
F6 C18 C19 C14 176(2) . .
C15A C14 C19 C18 -51.4(6) . .
C15 C14 C19 C18 0.0 . .
C19A C14 C19 C18 72.9(5) . .
C10 C14 C19 C18 178.2(6) . .
C30 C29 C30 C31 -0.5(5) 4 .
C30A C29 C30 C31 -50.5(10) 4 .
C30A C29 C30 C31 74.4(9) . .
C28 C29 C30 C31 179.5(5) . .
C30 C29 C30 F13 -179.1(18) 4 .
C30A C29 C30 F13 131.0(19) 4 .
C30A C29 C30 F13 -104.1(19) . .
C28 C29 C30 F13 0.9(18) . .
O10 Zn2 O4 C1 -104.1(16) . .
O1 Zn2 O4 C1 11.8(16) . .
O8 Zn2 O4 C1 132.0(14) 12_556 .
C40 C41 C40 C41 0.0 2 4
C40 C41 C40 C39 180.0 2 .
C38 C39 C40 C41 39.1(5) 4 4
C38 C39 C40 C41 -140.9(5) . 4
C38A C39 C40 C41 136.0(9) . 4
C38A C39 C40 C41 -44.0(9) 4 4
C38 C39 C40 C41 -140.9(5) 4 .
C38 C39 C40 C41 39.1(5) . .
C38A C39 C40 C41 -44.0(9) . .
C38A C39 C40 C41 136.0(9) 4 .
C6A C5 C8 C13 37.9(9) . .
C4 C5 C8 C13 144.4(6) . .
C6 C5 C8 C13 -34.4(8) . .
C4A C5 C8 C13 -135.3(8) . .
C6A C5 C8 C9 -142.9(8) . .
C4 C5 C8 C9 -36.4(7) . .
C6 C5 C8 C9 144.8(6) . .
C4A C5 C8 C9 43.9(9) . .
C9 C8 C13 C12 0.0 . .
C5 C8 C13 C12 179.2(5) . .
C8 C13 C12 C11 0.0 . .
C8 C13 C12 C21 -180.0(5) . .
C22 C21 C12 C13 147.6(6) . .
C26 C21 C12 C13 -32.5(8) . .
C26A C21 C12 C13 39.1(7) . .
C22A C21 C12 C13 -135.3(8) . .
C22 C21 C12 C11 -32.4(8) . .
C26 C21 C12 C11 147.6(6) . .
C26A C21 C12 C11 -140.9(6) . .
C22A C21 C12 C11 44.7(9) . .
C13 C12 C11 C10 0.0 . .
C21 C12 C11 C10 180.0(5) . .
C12 C11 C10 C9 0.0 . .
C12 C11 C10 C14 179.3(6) . .
C15A C14 C10 C9 36.1(9) . .
C15 C14 C10 C9 -28.4(10) . .
C19 C14 C10 C9 153.4(8) . .
C19A C14 C10 C9 -142.0(8) . .
C15A C14 C10 C11 -143.2(8) . .
C15 C14 C10 C11 152.3(8) . .
C19 C14 C10 C11 -25.9(9) . .
C19A C14 C10 C11 38.7(9) . .
C11 C10 C9 C8 0.0 . .
C14 C10 C9 C8 -179.3(6) . .
C13 C8 C9 C10 0.0 . .
C5 C8 C9 C10 -179.2(5) . .
O1 Zn1A O3A C1 18(2) . .
O7A Zn1A O3A C1 -113.6(17) 12_556 .
O9A Zn1A O3A C1 134(3) . .
C37 C36 C35 O10A -114.4(10) 4 4
C37 C36 C35 O10A 65.6(10) . 4
C37A C36 C35 O10A -29.4(13) 4 4
C37A C36 C35 O10A 150.6(13) . 4
C37 C36 C35 O10A 65.6(10) 4 .
C37 C36 C35 O10A -114.4(10) . .
C37A C36 C35 O10A 150.6(13) 4 .
C37A C36 C35 O10A -29.4(13) . .
C37 C36 C35 O10 176.1(9) 4 .
C37 C36 C35 O10 -3.9(9) . .
C37A C36 C35 O10 -98.9(12) 4 .
C37A C36 C35 O10 81.1(12) . .
C37 C36 C35 O10 -3.9(9) 4 4
C37 C36 C35 O10 176.1(9) . 4
C37A C36 C35 O10 81.1(12) 4 4
C37A C36 C35 O10 -98.9(12) . 4
C29 C30 C31 C32 1.1(10) . .
F13 C30 C31 C32 179.8(15) . .
C31 C32 C31 C30 -0.5(5) 4 .
C31A C32 C31 C30 48.5(10) 4 .
C31A C32 C31 C30 -75.7(10) . .
C33 C32 C31 C30 179.5(5) . .
C16A C17 C18A C19A 0.8(19) . .
C18 C17 C18A C19A 73.8(12) . .
C16 C17 C18A C19A -50.1(13) . .
C20 C17 C18A C19A -178.5(11) . .
C16A C17 C18A F8 179(3) . .
C18 C17 C18A F8 -108(3) . .
C16 C17 C18A F8 128(3) . .
C20 C17 C18A F8 0(3) . .
C18 C17 C16A C15A -51.0(13) . .
C16 C17 C16A C15A 73.7(12) . .
C18A C17 C16A C15A 0.5(18) . .
C20 C17 C16A C15A 179.8(11) . .
C18 C17 C16A F7 128.5(10) . .
C16 C17 C16A F7 -106.8(10) . .
C18A C17 C16A F7 -180.0(12) . .
C20 C17 C16A F7 -0.7(14) . .
O10A Zn2A O4A C1 103.6(18) . .
O8A Zn2A O4A C1 -128.0(17) 8 .
O1 Zn2A O4A C1 -16.8(18) . .
C3 C2 C7A C6A -57.9(13) . .
C7 C2 C7A C6A 68.3(13) . .
C3A C2 C7A C6A 2.0(19) . .
C1 C2 C7A C6A 171.2(12) . .
C3 C2 C7A F4 144(3) . .
C7 C2 C7A F4 -90(3) . .
C3A C2 C7A F4 -156(3) . .
C1 C2 C7A F4 13(4) . .
C17 C16A C15A C14 -0.2(18) . .
F7 C16A C15A C14 -179.7(11) . .
C15 C14 C15A C16A -72.5(11) . .
C19 C14 C15A C16A 51.3(11) . .
C19A C14 C15A C16A -1.6(15) . .
C10 C14 C15A C16A -179.6(9) . .
C38 C39 C38 C37 0.1(6) 4 .
C38A C39 C38 C37 -66.5(9) . .
C38A C39 C38 C37 60.8(9) 4 .
C40 C39 C38 C37 -179.9(6) . .
C39 C38 C37 F15 -180.0(12) . .
C39 C38 C37 C36 -0.1(13) . .
C37 C36 C37 F15 179.9(19) 4 .
C37A C36 C37 F15 119.0(19) 4 .
C37A C36 C37 F15 -115.2(19) . .
C35 C36 C37 F15 -0.1(19) . .
C37 C36 C37 C38 0.0(6) 4 .
C37A C36 C37 C38 -60.8(9) 4 .
C37A C36 C37 C38 64.9(9) . .
C35 C36 C37 C38 -180.0(6) . .
C4 C5 C6A C7A 54.2(13) . .
C6 C5 C6A C7A -71.9(12) . .
C4A C5 C6A C7A -9.2(17) . .
C8 C5 C6A C7A 177.5(10) . .
C2 C7A C6A C5 3(2) . .
F4 C7A C6A C5 168(2) . .
C22 C21 C26A C25A 59.1(7) . .
C26 C21 C26A C25A -66.5(7) . .
C22A C21 C26A C25A -2.6(11) . .
C12 C21 C26A C25A -177.0(7) . .
C23 C24 C25A C26A -48.7(10) . .
C25 C24 C25A C26A 75.8(9) . .
C23A C24 C25A C26A 17.9(16) . .
C27 C24 C25A C26A -175.6(9) . .
C23 C24 C25A F12 122(3) . .
C25 C24 C25A F12 -114(3) . .
C23A C24 C25A F12 -171(3) . .
C27 C24 C25A F12 -5(3) . .
C21 C26A C25A C24 -8.2(12) . .
C21 C26A C25A F12 180(2) . .
C7A C2 C3A F3 179.2(14) . .
C3 C2 C3A F3 -110.4(11) . .
C7 C2 C3A F3 124.7(11) . .
C1 C2 C3A F3 8.7(13) . .
C7A C2 C3A C4A -0.5(17) . .
C3 C2 C3A C4A 70.0(11) . .
C7 C2 C3A C4A -55.0(11) . .
C1 C2 C3A C4A -171.0(11) . .
F3 C3A C4A C5 174.6(12) . .
C2 C3A C4A C5 -5.6(17) . .
C6A C5 C4A C3A 10.6(16) . .
C4 C5 C4A C3A -64.0(11) . .
C6 C5 C4A C3A 62.2(11) . .
C8 C5 C4A C3A -176.2(9) . .
C22 C21 C22A C23A -70.9(13) . .
C26 C21 C22A C23A 55.3(13) . .
C26A C21 C22A C23A 3.8(17) . .
C12 C21 C22A C23A 178.3(11) . .
C25A C24 C23A C22A -16.4(19) . .
C23 C24 C23A C22A 63.9(13) . .
C25 C24 C23A C22A -62.1(13) . .
C27 C24 C23A C22A 175.9(12) . .
C25A C24 C23A F11 175(3) . .
C23 C24 C23A F11 -105(3) . .
C25 C24 C23A F11 129(3) . .
C27 C24 C23A F11 7(3) . .
C21 C22A C23A C24 6(2) . .
C21 C22A C23A F11 175(3) . .
C15A C14 C19A C18A 2.9(16) . .
C15 C14 C19A C18A 53.3(12) . .
C19 C14 C19A C18A -70.6(12) . .
C10 C14 C19A C18A -179.0(10) . .
F8 C18A C19A C14 179(2) . .
C17 C18A C19A C14 -2.5(19) . .
Zn2 O8 C27 O8A 72.3(13) 12 .
Zn2 O8 C27 O7 25(2) 12 .
Zn2 O8 C27 O7A -63.3(13) 12 .
Zn2 O8 C27 C24 175.8(8) 12 .
Zn2A O8A C27 O8 -79.4(15) 9 .
Zn2A O8A C27 O7 60.3(15) 9 .
Zn2A O8A C27 O7A -26(2) 9 .
Zn2A O8A C27 C24 172.2(9) 9 .
Zn1 O7 C27 O8 -32(2) 9 .
Zn1 O7 C27 O8A -72.1(13) 9 .
Zn1 O7 C27 O7A 48.4(14) 9 .
Zn1 O7 C27 C24 176.4(8) 9 .
Zn1A O7A C27 O8 66.8(12) 12 .
Zn1A O7A C27 O8A 22.9(18) 12 .
Zn1A O7A C27 O7 -54.7(13) 12 .
Zn1A O7A C27 C24 -177.2(7) 12 .
C25A C24 C27 O8 -40.4(17) . .
C23 C24 C27 O8 -155.4(11) . .
C25 C24 C27 O8 28.8(15) . .
C23A C24 C27 O8 126.7(14) . .
C25A C24 C27 O8A 25.7(16) . .
C23 C24 C27 O8A -89.2(12) . .
C25 C24 C27 O8A 95.0(12) . .
C23A C24 C27 O8A -167.1(12) . .
C25A C24 C27 O7 112.8(13) . .
C23 C24 C27 O7 -2.2(13) . .
C25 C24 C27 O7 -178.0(9) . .
C23A C24 C27 O7 -80.1(14) . .
C25A C24 C27 O7A -135.3(12) . .
C23 C24 C27 O7A 109.7(11) . .
C25 C24 C27 O7A -66.1(13) . .
C23A C24 C27 O7A 31.8(15) . .
Zn1A O3A C1 O3 -84.1(16) . .
Zn1A O3A C1 O4 53.0(16) . .
Zn1A O3A C1 O4A -38(2) . .
Zn1A O3A C1 C2 178.8(8) . .
Zn1 O3 C1 O3A 81.2(17) . .
Zn1 O3 C1 O4 32(3) . .
Zn1 O3 C1 O4A -58.0(18) . .
Zn1 O3 C1 C2 -170.5(10) . .
Zn2 O4 C1 O3A -74.5(16) . .
Zn2 O4 C1 O3 -37(2) . .
Zn2 O4 C1 O4A 43.0(17) . .
Zn2 O4 C1 C2 170.0(9) . .
Zn2A O4A C1 O3A 40(2) . .
Zn2A O4A C1 O3 76.6(17) . .
Zn2A O4A C1 O4 -41(2) . .
Zn2A O4A C1 C2 -175.6(11) . .
C7A C2 C1 O3A 98.4(19) . .
C3 C2 C1 O3A -15.4(19) . .
C7 C2 C1 O3A 171.3(14) . .
C3A C2 C1 O3A -91.5(17) . .
C7A C2 C1 O3 40(2) . .
C3 C2 C1 O3 -73.6(17) . .
C7 C2 C1 O3 113.1(14) . .
C3A C2 C1 O3 -149.7(15) . .
C7A C2 C1 O4 -165.0(14) . .
C3 C2 C1 O4 81.3(16) . .
C7 C2 C1 O4 -92.0(15) . .
C3A C2 C1 O4 5.1(17) . .
C7A C2 C1 O4A -46.2(18) . .
C3 C2 C1 O4A -159.9(11) . .
C7 C2 C1 O4A 26.8(15) . .
C3A C2 C1 O4A 123.9(13) . .
O5A Zn4 O5A C20 168.0(11) 6_655 .
O5 Zn4 O5A C20 38.9(12) . .
O6A Zn4 O5A C20 39.8(11) 5 .
O2 Zn4 O5A C20 -74.7(10) . .
O5 Zn4 O5A C20 -166.3(11) 6_655 .
O6 Zn4 O5A C20 -163.0(9) 6_655 .
O6 Zn4 O5A C20 7.5(15) 5 .
O9A C28 O9 Zn1 -86(3) . .
O9A C28 O9 Zn1 6(8) 4 .
O9 C28 O9 Zn1 -20(2) 4 .
C29 C28 O9 Zn1 160(2) . .
O7 Zn1 O9 C28 -83(4) 8 .
O3 Zn1 O9 C28 162(4) . .
O1 Zn1 O9 C28 38(5) . .
O10A C35 O10A Zn2A 3.1(8) 4 .
O10 C35 O10A Zn2A 60.1(15) . .
O10 C35 O10A Zn2A -66.6(12) 4 .
C36 C35 O10A Zn2A -176.9(8) . .
O8A Zn2A O10A C35 125.8(12) 8 .
O4A Zn2A O10A C35 -118.5(12) . .
O1 Zn2A O10A C35 -5.5(15) . .
O5A Zn4 O5 C20 -130(2) 6_655 .
O6A Zn4 O5 C20 104(2) 5 .
O2 Zn4 O5 C20 -9(2) . .
O5 Zn4 O5 C20 -102(2) 6_655 .
O6 Zn4 O5 C20 -113(2) 6_655 .
O6 Zn4 O5 C20 82(2) 5 .
O5A Zn4 O5 C20 -77(2) . .
Zn4 O5A C20 O6 32.2(14) 6_655 .
Zn4 O5A C20 O6 88.4(9) . .
Zn4 O5A C20 O5 -81.4(12) 6_655 .
Zn4 O5A C20 O5 -25.3(8) . .
Zn4 O5A C20 O6A -36(2) 6_655 .
Zn4 O5A C20 O6A 20.4(18) . .
Zn4 O5A C20 C17 170.4(7) 6_655 .
Zn4 O5A C20 C17 -133.5(7) . .
Zn3 O6 C20 O5A -54.9(15) . .
Zn4 O6 C20 O5A -21.0(9) 6_655 .
Zn4 O6 C20 O5A -100.1(9) 5 .
Zn3 O6 C20 O5 -8.5(19) . .
Zn4 O6 C20 O5 25.4(11) 6_655 .
Zn4 O6 C20 O5 -53.7(12) 5 .
Zn3 O6 C20 O6A 77.7(12) . .
Zn4 O6 C20 O6A 111.6(6) 6_655 .
Zn4 O6 C20 O6A 32.5(6) 5 .
Zn3 O6 C20 C17 178.1(8) . .
Zn4 O6 C20 C17 -148.1(11) 6_655 .
Zn4 O6 C20 C17 132.9(10) 5 .
Zn4 O5 C20 O5A 97(2) . .
Zn4 O5 C20 O5A 48.6(9) 6_655 .
Zn4 O5 C20 O6 20(3) . .
Zn4 O5 C20 O6 -28.9(12) 6_655 .
Zn4 O5 C20 O6A -50(2) . .
Zn4 O5 C20 O6A -99.1(8) 6_655 .
Zn4 O5 C20 C17 -166.0(13) . .
Zn4 O5 C20 C17 145.4(8) 6_655 .
Zn4 O6A C20 O5A 21(2) 5 .
Zn4 O6A C20 O6 -58.3(10) 5 .
Zn4 O6A C20 O5 52.6(12) 5 .
Zn4 O6A C20 C17 175.2(7) 5 .
C16A C17 C20 O5A 12.2(17) . .
C18 C17 C20 O5A -104.8(13) . .
C16 C17 C20 O5A 76.3(15) . .
C18A C17 C20 O5A -168.5(13) . .
C16A C17 C20 O6 132.0(14) . .
C18 C17 C20 O6 14.9(17) . .
C16 C17 C20 O6 -163.9(13) . .
C18A C17 C20 O6 -48.7(18) . .
C16A C17 C20 O5 -41.0(17) . .
C18 C17 C20 O5 -158.1(12) . .
C16 C17 C20 O5 23.1(16) . .
C18A C17 C20 O5 138.3(14) . .
C16A C17 C20 O6A -147.3(11) . .
C18 C17 C20 O6A 95.7(12) . .
C16 C17 C20 O6A -83.2(12) . .
C18A C17 C20 O6A 32.0(14) . .
C30 C29 C30A F14 -129.9(14) 4 .
C30 C29 C30A F14 107.9(15) . .
C30A C29 C30A F14 -179.1(13) 4 .
C28 C29 C30A F14 0.9(13) . .
C30 C29 C30A C31A 49.4(11) 4 .
C30 C29 C30A C31A -72.8(11) . .
C30A C29 C30A C31A 0.2(7) 4 .
C28 C29 C30A C31A -179.8(7) . .
C37 C36 C37A C38A 63.4(13) 4 .
C37 C36 C37A C38A -63.4(13) . .
C37A C36 C37A C38A 2.0(10) 4 .
C35 C36 C37A C38A -178.0(10) . .
C37 C36 C37A F16 -125(3) 4 .
C37 C36 C37A F16 109(3) . .
C37A C36 C37A F16 174(3) 4 .
C35 C36 C37A F16 -6(3) . .
O10A C35 O10 Zn2 83.6(13) 4 .
O10A C35 O10 Zn2 -55.4(14) . .
O10 C35 O10 Zn2 5.6(8) 4 .
C36 C35 O10 Zn2 -174.4(8) . .
O1 Zn2 O10 C35 -9.4(13) . .
O8 Zn2 O10 C35 -136.4(11) 12_556 .
O4 Zn2 O10 C35 105.6(12) . .
F16 C37A C38A C39 -177.8(14) . .
C36 C37A C38A C39 -4(2) . .
C38 C39 C38A C37A -57.7(12) 4 .
C38 C39 C38A C37A 67.2(12) . .
C38A C39 C38A C37A 2.0(10) 4 .
C40 C39 C38A C37A -178.0(10) . .
C31 C32 C31A C30A -48.1(11) 4 .
C31 C32 C31A C30A 72.9(11) . .
C31A C32 C31A C30A 0.2(7) 4 .
C33 C32 C31A C30A -179.8(7) . .
C29 C30A C31A C32 -0.4(14) . .
F14 C30A C31A C32 179.0(15) . .

loop_
_platon_squeeze_void_nr
_platon_squeeze_void_average_x
_platon_squeeze_void_average_y
_platon_squeeze_void_average_z
_platon_squeeze_void_volume
_platon_squeeze_void_count_electrons
_platon_squeeze_void_content
1 -0.011 -0.006 -0.001 22893 4831 ' '
